data_7155311
loop_
_publ_author_name
'Baral, Ek Raj'
'Sharma, Kavita'
'Akhtar, Muhammad Saeed'
'Lee, Yong Rok'

_publ_section_title
;
 A catalyst- and solvent-free thermal multicomponent approach for the
 construction of diverse and polysubstituted 2-aminopyridines and their
 antibacterial activity.
;
_journal_issue 43
_journal_name_full 'Organic &amp; biomolecular chemistry'
_journal_page_first 10285
_journal_page_last 10297
_journal_paper_doi 10.1039/c6ob02015a
_journal_volume 14
_journal_year 2016
_chemical_formula_moiety 'C23 H22 N2 O4'
_chemical_formula_sum 'C23 H22 N2 O4'
_chemical_formula_weight 390.43
_chemical_melting_point 398
_chemical_name_systematic 'Butyl 5-(2-hydroxybenzoyl)-2-(phenylamino)nicotinate'
_space_group_IT_number 14
_symmetry_cell_setting monoclinic
_symmetry_space_group_name_Hall '-P 2ybc'
_symmetry_space_group_name_H-M 'P 1 21/c 1'
_atom_sites_solution_hydrogens geom
_atom_sites_solution_primary direct
_atom_sites_solution_secondary difmap
_audit_creation_method SHELXTL
_audit_update_record
;
2016-08-26 deposited with the CCDC.
2016-10-06 downloaded from the CCDC.
;
_cell_angle_alpha 90.00
_cell_angle_beta 115.9411(17)
_cell_angle_gamma 90.00
_cell_formula_units_Z 4
_cell_length_a 12.1869(5)
_cell_length_b 14.4300(6)
_cell_length_c 12.8949(5)
_cell_measurement_reflns_used 9946
_cell_measurement_temperature 296(2)
_cell_measurement_theta_max 26.94
_cell_measurement_theta_min 2.25
_cell_volume 2039.18(15)
_computing_cell_refinement 'Bruker SAINT'
_computing_data_collection 'Bruker APEX2'
_computing_data_reduction 'Bruker SAINT'
_computing_molecular_graphics 'Bruker SHELXTL'
_computing_publication_material 'Bruker SHELXTL'
_computing_structure_refinement 'Bruker SHELXTL'
_computing_structure_solution 'Bruker SHELXTL'
_diffrn_ambient_temperature 296(2)
_diffrn_measured_fraction_theta_full 0.998
_diffrn_measured_fraction_theta_max 0.998
_diffrn_measurement_device_type 'PHOTON 100 CMOS'
_diffrn_measurement_method '\f and \w scans'
_diffrn_radiation_monochromator graphite
_diffrn_radiation_source 'fine-focus sealed tube'
_diffrn_radiation_type MoK\a
_diffrn_radiation_wavelength 0.71073
_diffrn_reflns_av_R_equivalents 0.0800
_diffrn_reflns_av_sigmaI/netI 0.0283
_diffrn_reflns_limit_h_max 16
_diffrn_reflns_limit_h_min -16
_diffrn_reflns_limit_k_max 19
_diffrn_reflns_limit_k_min -19
_diffrn_reflns_limit_l_max 17
_diffrn_reflns_limit_l_min -17
_diffrn_reflns_number 73769
_diffrn_reflns_theta_full 28.35
_diffrn_reflns_theta_max 28.35
_diffrn_reflns_theta_min 2.25
_exptl_absorpt_coefficient_mu 0.088
_exptl_absorpt_correction_T_max 0.9939
_exptl_absorpt_correction_T_min 0.9818
_exptl_absorpt_correction_type multi-scan
_exptl_absorpt_process_details 'Bruker SADABS'
_exptl_crystal_colour yellow
_exptl_crystal_density_diffrn 1.272
_exptl_crystal_density_method 'not measured'
_exptl_crystal_description Block
_exptl_crystal_F_000 824
_exptl_crystal_recrystallization_method 'Re-crystallisation from solvent: hexane/ethyl acetate'
_exptl_crystal_size_max 0.21
_exptl_crystal_size_mid 0.18
_exptl_crystal_size_min 0.07
_refine_diff_density_max 0.255
_refine_diff_density_min -0.214
_refine_diff_density_rms 0.042
_refine_ls_extinction_method none
_refine_ls_goodness_of_fit_ref 1.024
_refine_ls_hydrogen_treatment constr
_refine_ls_matrix_type full
_refine_ls_number_parameters 264
_refine_ls_number_reflns 5091
_refine_ls_number_restraints 0
_refine_ls_restrained_S_all 1.024
_refine_ls_R_factor_all 0.0866
_refine_ls_R_factor_gt 0.0471
_refine_ls_shift/su_max 0.001
_refine_ls_shift/su_mean 0.000
_refine_ls_structure_factor_coef Fsqd
_refine_ls_weighting_details 'calc w=1/[\s^2^(Fo^2^)+(0.0476P)^2^+0.6674P] where P=(Fo^2^+2Fc^2^)/3'
_refine_ls_weighting_scheme calc
_refine_ls_wR_factor_gt 0.1063
_refine_ls_wR_factor_ref 0.1242
_reflns_number_gt 3349
_reflns_number_total 5091
_reflns_threshold_expression >2sigma(I)
_cod_data_source_file c6ob02015a2.cif
_cod_data_source_block Ek409
_cod_depositor_comments
;
The following automatic conversions were performed:

'_symmetry_cell_setting' value 'Monoclinic' changed to 'monoclinic'
according to
/usr/data/users/saulius/crontab/automatic-downloads/rss-feeds/RSC/lib/dictionaries/cif_core.dic
dictionary named 'cif_core.dic' version 2.4.2 from 2011-04-26.

'_exptl_absorpt_correction_type' value 'Multi-scan' changed to
'multi-scan' according to
/usr/data/users/saulius/crontab/automatic-downloads/rss-feeds/RSC/lib/dictionaries/cif_core.dic
dictionary named 'cif_core.dic' version 2.4.2 from 2011-04-26.

Automatic conversion script
Id: cif_fix_values 4268 2015-11-12 08:31:59Z antanas 

 Adding full bibliography for 7155311.cif.
;
_cod_original_cell_volume 2039.18(14)
_cod_original_sg_symbol_H-M P2(1)/c
_cod_database_code 7155311

loop_
_symmetry_equiv_pos_as_xyz
'x, y, z'
'-x, y+1/2, -z+1/2'
'-x, -y, -z'
'x, -y-1/2, z-1/2'

loop_
_atom_site_label
_atom_site_type_symbol
_atom_site_fract_x
_atom_site_fract_y
_atom_site_fract_z
_atom_site_U_iso_or_equiv
_atom_site_adp_type
_atom_site_occupancy
_atom_site_symmetry_multiplicity
_atom_site_calc_flag
_atom_site_refinement_flags
C1 C 1.04933(13) 0.61320(11) 0.37116(12) 0.0337(3) Uani 1 1 d .
O1 O 1.16079(9) 0.59931(9) 0.41451(9) 0.0462(3) Uani 1 1 d .
C2 C 0.98799(13) 0.63287(10) 0.44466(12) 0.0323(3) Uani 1 1 d .
C3 C 1.04956(14) 0.61376(11) 0.56379(13) 0.0365(3) Uani 1 1 d .
O2 O 1.16490(10) 0.58121(9) 0.61396(9) 0.0487(3) Uani 1 1 d .
H2 H 1.1931 0.5809 0.5668 0.073 Uiso 1 1 calc R
C4 C 0.99134(16) 0.62754(12) 0.63381(14) 0.0451(4) Uani 1 1 d .
H4 H 1.0312 0.6131 0.7119 0.054 Uiso 1 1 calc R
C5 C 0.87520(17) 0.66239(12) 0.58836(15) 0.0479(4) Uani 1 1 d .
H5 H 0.8363 0.6702 0.6358 0.058 Uiso 1 1 calc R
C6 C 0.81466(15) 0.68624(12) 0.47273(15) 0.0439(4) Uani 1 1 d .
H6 H 0.7368 0.7117 0.4431 0.053 Uiso 1 1 calc R
C7 C 0.87123(14) 0.67171(11) 0.40248(13) 0.0380(4) Uani 1 1 d .
H7 H 0.8310 0.6881 0.3250 0.046 Uiso 1 1 calc R
C8 C 0.98070(13) 0.60753(11) 0.24395(12) 0.0315(3) Uani 1 1 d .
C9 C 1.04174(13) 0.62662(10) 0.17674(12) 0.0318(3) Uani 1 1 d .
H9 H 1.1222 0.6469 0.2121 0.038 Uiso 1 1 calc R
C10 C 0.98464(12) 0.61587(10) 0.05913(12) 0.0308(3) Uani 1 1 d .
C11 C 0.86102(13) 0.58445(10) 0.00805(12) 0.0310(3) Uani 1 1 d .
N1 N 0.80263(11) 0.56378(9) 0.07238(10) 0.0342(3) Uani 1 1 d .
C12 C 0.86194(13) 0.57484(11) 0.18599(12) 0.0344(3) Uani 1 1 d .
H12 H 0.8209 0.5596 0.2298 0.041 Uiso 1 1 calc R
C13 C 1.05095(13) 0.63431(10) -0.01111(13) 0.0332(3) Uani 1 1 d .
O3 O 1.00840(10) 0.62339(9) -0.11475(9) 0.0450(3) Uani 1 1 d .
O4 O 1.16398(9) 0.66322(8) 0.05204(9) 0.0410(3) Uani 1 1 d .
C14 C 1.24086(14) 0.67465(12) -0.00747(14) 0.0418(4) Uani 1 1 d .
H14A H 1.2044 0.7190 -0.0699 0.050 Uiso 1 1 calc R
H14B H 1.2499 0.6160 -0.0396 0.050 Uiso 1 1 calc R
C15 C 1.36253(15) 0.70880(13) 0.07890(16) 0.0472(4) Uani 1 1 d .
H15A H 1.3941 0.6671 0.1445 0.057 Uiso 1 1 calc R
H15B H 1.3530 0.7695 0.1062 0.057 Uiso 1 1 calc R
C16 C 1.45254(18) 0.71501(19) 0.0279(2) 0.0742(7) Uani 1 1 d .
H16A H 1.4584 0.6549 -0.0029 0.089 Uiso 1 1 calc R
H16B H 1.4220 0.7587 -0.0357 0.089 Uiso 1 1 calc R
C17 C 1.5775(2) 0.7448(2) 0.1129(2) 0.0935(9) Uani 1 1 d .
H17A H 1.5739 0.8070 0.1378 0.140 Uiso 1 1 calc R
H17B H 1.6319 0.7427 0.0771 0.140 Uiso 1 1 calc R
H17C H 1.6067 0.7040 0.1782 0.140 Uiso 1 1 calc R
N2 N 0.80053(11) 0.57247(9) -0.10759(10) 0.0375(3) Uani 1 1 d .
H2N H 0.8419 0.5851 -0.1454 0.045 Uiso 1 1 calc R
C18 C 0.67982(14) 0.54235(11) -0.17546(13) 0.0376(4) Uani 1 1 d .
C19 C 0.58402(15) 0.55899(14) -0.14797(15) 0.0510(5) Uani 1 1 d .
H19 H 0.5979 0.5892 -0.0796 0.061 Uiso 1 1 calc R
C20 C 0.46766(17) 0.53068(16) -0.22222(18) 0.0648(6) Uani 1 1 d .
H20 H 0.4033 0.5426 -0.2037 0.078 Uiso 1 1 calc R
C21 C 0.44554(19) 0.48533(15) -0.32265(18) 0.0670(6) Uani 1 1 d .
H21 H 0.3670 0.4658 -0.3716 0.080 Uiso 1 1 calc R
C22 C 0.54021(19) 0.46889(14) -0.35053(16) 0.0613(5) Uani 1 1 d .
H22 H 0.5256 0.4382 -0.4187 0.074 Uiso 1 1 calc R
C23 C 0.65754(16) 0.49768(12) -0.27789(13) 0.0469(4) Uani 1 1 d .
H23 H 0.7211 0.4870 -0.2979 0.056 Uiso 1 1 calc R

loop_
_atom_site_aniso_label
_atom_site_aniso_U_11
_atom_site_aniso_U_22
_atom_site_aniso_U_33
_atom_site_aniso_U_23
_atom_site_aniso_U_13
_atom_site_aniso_U_12
C1 0.0320(8) 0.0389(9) 0.0295(7) 0.0004(6) 0.0127(6) -0.0041(6)
O1 0.0311(6) 0.0722(9) 0.0336(6) 0.0003(5) 0.0125(5) -0.0003(5)
C2 0.0346(8) 0.0347(8) 0.0281(7) -0.0025(6) 0.0139(6) -0.0050(6)
C3 0.0402(8) 0.0374(9) 0.0309(8) 0.0000(6) 0.0148(7) -0.0045(7)
O2 0.0442(7) 0.0666(8) 0.0313(6) 0.0077(6) 0.0127(5) 0.0069(6)
C4 0.0624(11) 0.0444(10) 0.0332(8) 0.0004(7) 0.0251(8) -0.0024(8)
C5 0.0599(11) 0.0480(10) 0.0498(10) -0.0065(8) 0.0369(9) -0.0043(8)
C6 0.0404(9) 0.0440(10) 0.0507(10) -0.0078(8) 0.0232(8) -0.0014(7)
C7 0.0381(8) 0.0415(9) 0.0328(8) -0.0053(7) 0.0140(7) -0.0028(7)
C8 0.0313(7) 0.0359(8) 0.0270(7) -0.0001(6) 0.0124(6) 0.0009(6)
C9 0.0263(7) 0.0359(8) 0.0322(7) -0.0005(6) 0.0120(6) 0.0005(6)
C10 0.0295(7) 0.0348(8) 0.0295(7) -0.0012(6) 0.0142(6) 0.0021(6)
C11 0.0300(7) 0.0337(8) 0.0285(7) -0.0019(6) 0.0122(6) 0.0044(6)
N1 0.0304(6) 0.0415(7) 0.0308(6) -0.0037(5) 0.0135(5) -0.0027(5)
C12 0.0328(8) 0.0415(9) 0.0320(8) -0.0008(6) 0.0169(6) -0.0014(6)
C13 0.0328(8) 0.0349(8) 0.0339(8) 0.0016(6) 0.0164(6) 0.0045(6)
O3 0.0445(6) 0.0633(8) 0.0320(6) -0.0038(5) 0.0213(5) -0.0025(6)
O4 0.0339(6) 0.0564(7) 0.0378(6) 0.0016(5) 0.0204(5) -0.0026(5)
C14 0.0413(9) 0.0493(10) 0.0461(9) 0.0023(8) 0.0297(8) -0.0013(7)
C15 0.0406(9) 0.0505(11) 0.0559(10) -0.0003(8) 0.0261(8) -0.0019(8)
C16 0.0559(12) 0.0983(18) 0.0859(15) -0.0174(14) 0.0472(12) -0.0237(12)
C17 0.0541(13) 0.119(2) 0.118(2) -0.0286(18) 0.0475(14) -0.0292(14)
N2 0.0316(6) 0.0530(9) 0.0279(6) -0.0054(6) 0.0131(5) -0.0007(6)
C18 0.0350(8) 0.0405(9) 0.0301(8) -0.0009(7) 0.0076(6) 0.0037(7)
C19 0.0350(9) 0.0708(13) 0.0413(9) -0.0096(9) 0.0113(7) 0.0010(8)
C20 0.0356(9) 0.0859(16) 0.0600(12) -0.0041(11) 0.0089(9) -0.0013(10)
C21 0.0447(11) 0.0658(14) 0.0608(13) -0.0053(11) -0.0044(9) -0.0063(10)
C22 0.0675(13) 0.0527(12) 0.0375(10) -0.0095(8) -0.0012(9) 0.0034(10)
C23 0.0502(10) 0.0479(10) 0.0322(8) -0.0026(7) 0.0086(7) 0.0074(8)

loop_
_atom_type_symbol
_atom_type_description
_atom_type_scat_dispersion_real
_atom_type_scat_dispersion_imag
_atom_type_scat_source
C C 0.0033 0.0016 'International Tables Vol C Tables 4.2.6.8 and 6.1.1.4'
H H 0.0000 0.0000 'International Tables Vol C Tables 4.2.6.8 and 6.1.1.4'
N N 0.0061 0.0033 'International Tables Vol C Tables 4.2.6.8 and 6.1.1.4'
O O 0.0106 0.0060 'International Tables Vol C Tables 4.2.6.8 and 6.1.1.4'

loop_
_geom_angle_atom_site_label_1
_geom_angle_atom_site_label_2
_geom_angle_atom_site_label_3
_geom_angle
_geom_angle_site_symmetry_1
O1 C1 C2 120.49(13) 1
O1 C1 C2 120.49(13) .
O1 C1 C8 117.85(13) 1
O1 C1 C8 117.85(13) .
C2 C1 C8 121.65(13) .
C7 C2 C3 117.88(13) .
C7 C2 C1 123.00(13) .
C3 C2 C1 119.11(13) .
O2 C3 C4 117.44(14) .
O2 C3 C2 122.45(13) .
C4 C3 C2 120.11(15) .
C3 O2 H2 109.5 .
C5 C4 C3 120.15(15) .
C5 C4 H4 119.9 .
C3 C4 H4 119.9 .
C4 C5 C6 121.03(15) .
C4 C5 H5 119.5 .
C6 C5 H5 119.5 .
C7 C6 C5 119.13(16) .
C7 C6 H6 120.4 .
C5 C6 H6 120.4 .
C6 C7 C2 121.56(15) .
C6 C7 H7 119.2 .
C2 C7 H7 119.2 .
C12 C8 C9 116.50(13) .
C12 C8 C1 124.40(13) .
C9 C8 C1 118.74(13) .
C10 C9 C8 120.92(13) .
C10 C9 H9 119.5 .
C8 C9 H9 119.5 .
C9 C10 C11 117.89(12) .
C9 C10 C13 120.52(13) .
C11 C10 C13 121.57(13) .
N1 C11 N2 118.15(13) .
N1 C11 C10 121.54(12) .
N2 C11 C10 120.29(13) .
C12 N1 C11 118.35(12) .
N1 C12 C8 124.74(13) .
N1 C12 H12 117.6 .
C8 C12 H12 117.6 .
O3 C13 O4 123.12(13) 1
O3 C13 O4 123.12(13) .
O3 C13 C10 124.51(14) 1
O3 C13 C10 124.51(14) .
O4 C13 C10 112.36(12) .
C13 O4 C14 116.58(12) .
O4 C14 C15 107.55(13) .
O4 C14 H14A 110.2 .
C15 C14 H14A 110.2 .
O4 C14 H14B 110.2 .
C15 C14 H14B 110.2 .
H14A C14 H14B 108.5 .
C14 C15 C16 111.60(15) .
C14 C15 H15A 109.3 .
C16 C15 H15A 109.3 .
C14 C15 H15B 109.3 .
C16 C15 H15B 109.3 .
H15A C15 H15B 108.0 .
C17 C16 C15 113.48(19) .
C17 C16 H16A 108.9 .
C15 C16 H16A 108.9 .
C17 C16 H16B 108.9 .
C15 C16 H16B 108.9 .
H16A C16 H16B 107.7 .
C16 C17 H17A 109.5 .
C16 C17 H17B 109.5 .
H17A C17 H17B 109.5 .
C16 C17 H17C 109.5 .
H17A C17 H17C 109.5 .
H17B C17 H17C 109.5 .
C11 N2 C18 129.75(13) .
C11 N2 H2N 115.1 .
C18 N2 H2N 115.1 .
C19 C18 C23 119.36(15) .
C19 C18 N2 123.78(14) .
C23 C18 N2 116.79(14) .
C20 C19 C18 119.84(17) .
C20 C19 H19 120.1 .
C18 C19 H19 120.1 .
C21 C20 C19 121.00(19) .
C21 C20 H20 119.5 .
C19 C20 H20 119.5 .
C20 C21 C22 119.40(18) .
C20 C21 H21 120.3 .
C22 C21 H21 120.3 .
C21 C22 C23 120.56(18) .
C21 C22 H22 119.7 .
C23 C22 H22 119.7 .
C18 C23 C22 119.83(17) .
C18 C23 H23 120.1 .
C22 C23 H23 120.1 .

loop_
_geom_bond_atom_site_label_1
_geom_bond_atom_site_label_2
_geom_bond_distance
_geom_bond_site_symmetry_2
C1 O1 1.2384(17) 1
C1 O1 1.2384(17) .
C1 C2 1.469(2) .
C1 C8 1.4821(19) .
C2 C7 1.399(2) .
C2 C3 1.411(2) .
C3 O2 1.3489(19) .
C3 C4 1.385(2) .
O2 H2 0.8200 .
C4 C5 1.369(2) .
C4 H4 0.9300 .
C5 C6 1.387(2) .
C5 H5 0.9300 .
C6 C7 1.373(2) .
C6 H6 0.9300 .
C7 H7 0.9300 .
C8 C12 1.389(2) .
C8 C9 1.3943(19) .
C9 C10 1.3729(19) .
C9 H9 0.9300 .
C10 C11 1.4286(19) .
C10 C13 1.4781(19) .
C11 N1 1.3415(18) .
C11 N2 1.3548(18) .
N1 C12 1.3295(18) .
C12 H12 0.9300 .
C13 O3 1.2139(17) 1
C13 O3 1.2139(17) .
C13 O4 1.3240(17) .
O4 C14 1.4571(17) .
C14 C15 1.496(2) .
C14 H14A 0.9700 .
C14 H14B 0.9700 .
C15 C16 1.508(2) .
C15 H15A 0.9700 .
C15 H15B 0.9700 .
C16 C17 1.498(3) .
C16 H16A 0.9700 .
C16 H16B 0.9700 .
C17 H17A 0.9600 .
C17 H17B 0.9600 .
C17 H17C 0.9600 .
N2 C18 1.4115(19) .
N2 H2N 0.8600 .
C18 C19 1.381(2) .
C18 C23 1.386(2) .
C19 C20 1.381(2) .
C19 H19 0.9300 .
C20 C21 1.368(3) .
C20 H20 0.9300 .
C21 C22 1.371(3) .
C21 H21 0.9300 .
C22 C23 1.387(2) .
C22 H22 0.9300 .
C23 H23 0.9300 .

loop_
_geom_hbond_atom_site_label_D
_geom_hbond_atom_site_label_H
_geom_hbond_atom_site_label_A
_geom_hbond_distance_DH
_geom_hbond_distance_HA
_geom_hbond_distance_DA
_geom_hbond_angle_DHA
_geom_hbond_site_symmetry_A
O2 H2 O1 0.82 1.84 2.5637(15) 145.7 1
N2 H2N O3 0.86 1.97 2.6778(16) 139.0 1

loop_
_geom_torsion_atom_site_label_1
_geom_torsion_atom_site_label_2
_geom_torsion_atom_site_label_3
_geom_torsion_atom_site_label_4
_geom_torsion
_geom_torsion_site_symmetry_1
_geom_torsion_site_symmetry_4
C2 C1 O1 O1 0.00(11) . 1
C8 C1 O1 O1 0.00(11) . 1
O1 C1 C2 C7 163.29(15) 1 .
O1 C1 C2 C7 163.29(15) . .
C8 C1 C2 C7 -17.9(2) . .
O1 C1 C2 C3 -15.4(2) 1 .
O1 C1 C2 C3 -15.4(2) . .
C8 C1 C2 C3 163.44(14) . .
C7 C2 C3 O2 -176.20(14) . .
C1 C2 C3 O2 2.6(2) . .
C7 C2 C3 C4 4.4(2) . .
C1 C2 C3 C4 -176.89(14) . .
O2 C3 C4 C5 178.54(16) . .
C2 C3 C4 C5 -2.0(2) . .
C3 C4 C5 C6 -1.3(3) . .
C4 C5 C6 C7 2.1(3) . .
C5 C6 C7 C2 0.5(2) . .
C3 C2 C7 C6 -3.6(2) . .
C1 C2 C7 C6 177.68(15) . .
O1 C1 C8 C12 145.74(16) 1 .
O1 C1 C8 C12 145.74(16) . .
C2 C1 C8 C12 -33.1(2) . .
O1 C1 C8 C9 -27.1(2) 1 .
O1 C1 C8 C9 -27.1(2) . .
C2 C1 C8 C9 154.03(14) . .
C12 C8 C9 C10 1.9(2) . .
C1 C8 C9 C10 175.29(14) . .
C8 C9 C10 C11 -0.1(2) . .
C8 C9 C10 C13 -178.65(14) . .
C9 C10 C11 N1 -1.6(2) . .
C13 C10 C11 N1 176.99(13) . .
C9 C10 C11 N2 -179.83(14) . .
C13 C10 C11 N2 -1.3(2) . .
N2 C11 N1 C12 179.55(14) . .
C10 C11 N1 C12 1.2(2) . .
C11 N1 C12 C8 0.8(2) . .
C9 C8 C12 N1 -2.3(2) . .
C1 C8 C12 N1 -175.32(15) . .
C9 C10 C13 O3 177.33(15) . 1
C11 C10 C13 O3 -1.2(2) . 1
C9 C10 C13 O3 177.33(15) . .
C11 C10 C13 O3 -1.2(2) . .
C9 C10 C13 O4 -1.8(2) . .
C11 C10 C13 O4 179.71(13) . .
O4 C13 O3 O3 0.00(9) . 1
C10 C13 O3 O3 0.00(5) . 1
O3 C13 O4 C14 -4.9(2) 1 .
O3 C13 O4 C14 -4.9(2) . .
C10 C13 O4 C14 174.20(13) . .
C13 O4 C14 C15 179.14(14) . .
O4 C14 C15 C16 175.08(16) . .
C14 C15 C16 C17 -177.4(2) . .
N1 C11 N2 C18 1.6(2) . .
C10 C11 N2 C18 179.92(14) . .
C11 N2 C18 C19 31.3(3) . .
C11 N2 C18 C23 -151.97(16) . .
C23 C18 C19 C20 0.3(3) . .
N2 C18 C19 C20 176.97(18) . .
C18 C19 C20 C21 0.7(3) . .
C19 C20 C21 C22 -0.8(3) . .
C20 C21 C22 C23 0.1(3) . .
C19 C18 C23 C22 -1.1(3) . .
N2 C18 C23 C22 -177.96(16) . .
C21 C22 C23 C18 0.9(3) . .
